data_7107952
loop_
_publ_author_name
'Chengzhong Cui'
'Roger A. Lalancette'
'Frieder Jakle'

_publ_section_title
;
 The elusive tripodal tris(2-pyridyl)borate ligand: a strongly
 coordinating tetraarylborate
;
_journal_name_full Chem.Commun.
_journal_page_first 6930
_journal_paper_doi 10.1039/c2cc33059h
_journal_volume 48
_journal_year 2012
_chemical_formula_moiety 'C22 H32 Cl2 Mg2 N2 O3'
_chemical_formula_sum 'C22 H32 Cl2 Mg2 N2 O3'
_chemical_formula_weight 492.02
_chemical_name_systematic
;
?
;
_space_group_IT_number 130
_symmetry_cell_setting tetragonal
_symmetry_space_group_name_Hall '-P 4a 2ac'
_symmetry_space_group_name_H-M 'P 4/n c c :2'
_atom_sites_solution_hydrogens geom
_atom_sites_solution_primary direct
_atom_sites_solution_secondary difmap
_audit_creation_method SHELXL-97
_cell_angle_alpha 90.00
_cell_angle_beta 90.00
_cell_angle_gamma 90.00
_cell_formula_units_Z 8
_cell_length_a 17.1131(2)
_cell_length_b 17.1131(2)
_cell_length_c 18.5626(3)
_cell_measurement_reflns_used 9782
_cell_measurement_temperature 100(2)
_cell_measurement_theta_max 67.71
_cell_measurement_theta_min 4.76
_cell_volume 5436.21(13)
_computing_cell_refinement 'APEX 2'
_computing_data_collection 'APEX 2 (Bruker, 2006)'
_computing_data_reduction 'SAINT (Bruker, 2005)'
_computing_molecular_graphics SHELXTL
_computing_publication_material SHELXTL
_computing_structure_refinement SHELXTL
_computing_structure_solution 'SHELXTL (Sheldrick, 2008b)'
_diffrn_ambient_temperature 100(2)
_diffrn_measured_fraction_theta_full 0.974
_diffrn_measured_fraction_theta_max 0.974
_diffrn_measurement_device_type 'Bruker SMART CCD Apex-II area-detector'
_diffrn_measurement_method '\f and \w'
_diffrn_radiation_monochromator graphite
_diffrn_radiation_source 'fine-focus sealed tube'
_diffrn_radiation_type CuK\a
_diffrn_radiation_wavelength 1.54178
_diffrn_reflns_av_R_equivalents 0.000
_diffrn_reflns_av_sigmaI/netI 0.023
_diffrn_reflns_limit_h_max 15
_diffrn_reflns_limit_h_min 0
_diffrn_reflns_limit_k_max 21
_diffrn_reflns_limit_k_min 0
_diffrn_reflns_limit_l_max 22
_diffrn_reflns_limit_l_min 0
_diffrn_reflns_number 2706
_diffrn_reflns_theta_full 74.05
_diffrn_reflns_theta_max 74.05
_diffrn_reflns_theta_min 4.76
_diffrn_standards_decay_% 0
_diffrn_standards_number 0
_exptl_absorpt_coefficient_mu 2.790
_exptl_absorpt_correction_T_max 0.488
_exptl_absorpt_correction_T_min 0.348
_exptl_absorpt_correction_type numerical
_exptl_absorpt_process_details 'SADABS (Sheldrick, 2008a)'
_exptl_crystal_colour colourless
_exptl_crystal_density_diffrn 1.202
_exptl_crystal_density_method 'not measured'
_exptl_crystal_description parallelepiped
_exptl_crystal_F_000 2080
_exptl_crystal_size_max 0.48
_exptl_crystal_size_mid 0.31
_exptl_crystal_size_min 0.30
_platon_squeeze_details
;
Disordered solvent (THF) molecules were not determined, but
SQUEEZE found that there were approximately 3.5-4.0 such
disordered solvent molecules per cell, which are located in
channels along the crystallographic c axis.
;
_refine_diff_density_max 0.47
_refine_diff_density_min -0.34
_refine_diff_density_rms 0.07
_refine_ls_goodness_of_fit_ref 1.10
_refine_ls_hydrogen_treatment constr
_refine_ls_matrix_type full
_refine_ls_number_parameters 142
_refine_ls_number_reflns 2706
_refine_ls_number_restraints 0
_refine_ls_restrained_S_all 1.10
_refine_ls_R_factor_all 0.045
_refine_ls_R_factor_gt 0.043
_refine_ls_shift/su_max 0.00
_refine_ls_shift/su_mean 0.00
_refine_ls_structure_factor_coef Fsqd
_refine_ls_weighting_details 'calc w=1/[\s^2^(Fo^2^)+(0.0659P)^2^+3.3738P] where P=(Fo^2^+2Fc^2^)/3'
_refine_ls_weighting_scheme calc
_refine_ls_wR_factor_gt 0.120
_refine_ls_wR_factor_ref 0.122
_reflns_number_gt 2550
_reflns_number_total 2706
_reflns_threshold_expression I>2\s(I)
_cod_data_source_file c2cc33059h.txt
_cod_data_source_block (pyMgCl)2.(THF)4
_cod_original_sg_symbol_H-M 'P 4/n c c'
_cod_database_code 7107952

loop_
_symmetry_equiv_pos_as_xyz
'x, y, z'
'-x+1/2, -y+1/2, z'
'-y+1/2, x, z'
'y, -x+1/2, z'
'-x, y+1/2, -z+1/2'
'x+1/2, -y, -z+1/2'
'y+1/2, x+1/2, -z+1/2'
'-y, -x, -z+1/2'
'-x, -y, -z'
'x-1/2, y-1/2, -z'
'y-1/2, -x, -z'
'-y, x-1/2, -z'
'x, -y-1/2, z-1/2'
'-x-1/2, y, z-1/2'
'-y-1/2, -x-1/2, z-1/2'
'y, x, z-1/2'

loop_
_atom_site_label
_atom_site_type_symbol
_atom_site_fract_x
_atom_site_fract_y
_atom_site_fract_z
_atom_site_U_iso_or_equiv
_atom_site_adp_type
_atom_site_occupancy
_atom_site_symmetry_multiplicity
_atom_site_calc_flag
_atom_site_refinement_flags
Mg1 Mg 0.03496(3) 0.02747(3) 0.32975(3) 0.02481(19) Uani 1 1 d .
Cl1 Cl -0.00183(3) 0.12790(3) 0.40809(2) 0.03442(18) Uani 1 1 d .
O1 O 0.12550(8) -0.01422(8) 0.39484(8) 0.0308(3) Uani 1 1 d .
O2 O -0.06458(7) 0.06458(7) 0.2500 0.0251(4) Uani 1 2 d S
N1 N 0.10955(10) 0.04586(10) 0.23837(10) 0.0360(4) Uani 1 1 d .
C1 C 0.08175(10) 0.02488(9) 0.17074(9) 0.0230(3) Uani 1 1 d .
C2 C 0.12749(14) 0.03848(12) 0.11135(13) 0.0436(5) Uani 1 1 d .
H2 H 0.1080 0.0228 0.0656 0.052 Uiso 1 1 calc R
C3 C 0.19864(15) 0.07285(14) 0.11397(18) 0.0571(7) Uani 1 1 d .
H3 H 0.2274 0.0828 0.0712 0.068 Uiso 1 1 calc R
C4 C 0.22806(13) 0.09287(15) 0.1803(2) 0.0635(9) Uani 1 1 d .
H4 H 0.2780 0.1166 0.1843 0.076 Uiso 1 1 calc R
C5 C 0.18373(12) 0.07785(13) 0.24112(15) 0.0476(6) Uani 1 1 d .
H5 H 0.2053 0.0901 0.2869 0.057 Uiso 1 1 calc R
C6 C 0.17202(11) -0.07997(11) 0.37087(11) 0.0337(4) Uani 1 1 d .
H6A H 0.2228 -0.0621 0.3514 0.040 Uiso 1 1 calc R
H6B H 0.1442 -0.1099 0.3331 0.040 Uiso 1 1 calc R
C7 C 0.18384(13) -0.12937(12) 0.43751(13) 0.0422(5) Uani 1 1 d .
H7A H 0.2324 -0.1607 0.4342 0.051 Uiso 1 1 calc R
H7B H 0.1390 -0.1648 0.4457 0.051 Uiso 1 1 calc R
C8 C 0.18965(12) -0.06802(14) 0.49636(11) 0.0427(5) Uani 1 1 d .
H8A H 0.1743 -0.0899 0.5436 0.051 Uiso 1 1 calc R
H8B H 0.2434 -0.0471 0.4999 0.051 Uiso 1 1 calc R
C9 C 0.13334(14) -0.00577(14) 0.47256(12) 0.0431(5) Uani 1 1 d .
H9A H 0.0821 -0.0128 0.4964 0.052 Uiso 1 1 calc R
H9B H 0.1537 0.0467 0.4848 0.052 Uiso 1 1 calc R
C10 C -0.14381(10) 0.05622(11) 0.27946(10) 0.0284(4) Uani 1 1 d .
H10A H -0.1420 0.0329 0.3282 0.034 Uiso 1 1 calc R
H10B H -0.1760 0.0224 0.2480 0.034 Uiso 1 1 calc R
C11 C -0.17724(11) 0.13790(11) 0.28237(11) 0.0345(4) Uani 1 1 d .
H11A H -0.1633 0.1644 0.3280 0.041 Uiso 1 1 calc R
H11B H -0.2348 0.1373 0.2771 0.041 Uiso 1 1 calc R

loop_
_atom_site_aniso_label
_atom_site_aniso_U_11
_atom_site_aniso_U_22
_atom_site_aniso_U_33
_atom_site_aniso_U_23
_atom_site_aniso_U_13
_atom_site_aniso_U_12
Mg1 0.0298(3) 0.0245(3) 0.0201(3) -0.0010(2) -0.0001(2) -0.0003(2)
Cl1 0.0490(3) 0.0318(3) 0.0225(3) -0.00570(16) -0.00381(17) 0.01345(18)
O1 0.0333(7) 0.0349(7) 0.0241(7) -0.0011(5) -0.0024(5) 0.0058(5)
O2 0.0242(5) 0.0242(5) 0.0268(9) 0.0034(5) 0.0034(5) -0.0003(6)
N1 0.0314(8) 0.0348(8) 0.0419(10) 0.0083(7) -0.0008(7) 0.0007(6)
C1 0.0233(8) 0.0208(8) 0.0250(8) 0.0015(6) 0.0051(6) 0.0029(6)
C2 0.0578(14) 0.0329(10) 0.0401(12) 0.0043(9) 0.0222(10) 0.0073(9)
C3 0.0467(13) 0.0432(12) 0.0813(19) 0.0242(12) 0.0370(14) 0.0127(10)
C4 0.0245(10) 0.0417(12) 0.124(3) 0.0396(15) 0.0108(13) 0.0022(9)
C5 0.0336(10) 0.0406(11) 0.0685(16) 0.0209(11) -0.0182(10) -0.0081(8)
C6 0.0315(9) 0.0353(10) 0.0342(10) -0.0017(8) -0.0002(8) 0.0048(7)
C7 0.0381(10) 0.0400(11) 0.0485(13) 0.0135(9) 0.0039(9) 0.0065(8)
C8 0.0371(10) 0.0613(14) 0.0296(10) 0.0115(9) -0.0003(8) 0.0071(9)
C9 0.0517(13) 0.0508(12) 0.0267(11) -0.0022(8) -0.0090(9) 0.0079(10)
C10 0.0234(8) 0.0332(9) 0.0285(9) 0.0002(7) 0.0039(7) -0.0002(7)
C11 0.0303(9) 0.0381(10) 0.0350(10) -0.0028(8) 0.0014(8) 0.0068(7)

loop_
_atom_type_symbol
_atom_type_description
_atom_type_scat_dispersion_real
_atom_type_scat_dispersion_imag
_atom_type_scat_source
C C 0.0181 0.0091 'International Tables Vol C Tables 4.2.6.8 and 6.1.1.4'
H H 0.0000 0.0000 'International Tables Vol C Tables 4.2.6.8 and 6.1.1.4'
N N 0.0311 0.0180 'International Tables Vol C Tables 4.2.6.8 and 6.1.1.4'
O O 0.0492 0.0322 'International Tables Vol C Tables 4.2.6.8 and 6.1.1.4'
Mg Mg 0.1719 0.1771 'International Tables Vol C Tables 4.2.6.8 and 6.1.1.4'
Cl Cl 0.3639 0.7018 'International Tables Vol C Tables 4.2.6.8 and 6.1.1.4'

loop_
_geom_angle_atom_site_label_1
_geom_angle_atom_site_label_2
_geom_angle_atom_site_label_3
_geom_angle
_geom_angle_site_symmetry_1
_geom_angle_site_symmetry_3
O1 Mg1 C1 93.40(6) . 8
O1 Mg1 N1 93.79(6) . .
C1 Mg1 N1 114.27(7) 8 .
O1 Mg1 Cl1 95.22(4) . .
C1 Mg1 Cl1 121.20(5) 8 .
N1 Mg1 Cl1 122.96(5) . .
O1 Mg1 O2 174.87(5) . .
C1 Mg1 O2 83.44(5) 8 .
N1 Mg1 O2 83.88(5) . .
Cl1 Mg1 O2 89.88(4) . .
O1 Mg1 Mg1 130.05(4) . 8
C1 Mg1 Mg1 63.89(5) 8 8
N1 Mg1 Mg1 62.24(5) . 8
Cl1 Mg1 Mg1 134.737(17) . 8
O2 Mg1 Mg1 44.86(3) . 8
C6 O1 C9 109.33(14) . .
C6 O1 Mg1 119.67(11) . .
C9 O1 Mg1 127.37(12) . .
C10 O2 C10 108.56(17) . 8
C10 O2 Mg1 114.48(8) . 8
C10 O2 Mg1 114.16(8) 8 8
C10 O2 Mg1 114.16(8) . .
C10 O2 Mg1 114.48(8) 8 .
Mg1 O2 Mg1 90.29(6) 8 .
C5 N1 C1 116.73(18) . .
C5 N1 Mg1 125.07(16) . .
C1 N1 Mg1 118.20(12) . .
C2 C1 N1 119.13(18) . .
C2 C1 Mg1 125.34(16) . 8
N1 C1 Mg1 115.35(12) . 8
C3 C2 C1 123.9(3) . .
C3 C2 H2 118.0 . .
C1 C2 H2 118.0 . .
C2 C3 C4 118.1(2) . .
C2 C3 H3 121.0 . .
C4 C3 H3 121.0 . .
C3 C4 C5 118.9(2) . .
C3 C4 H4 120.5 . .
C5 C4 H4 120.5 . .
N1 C5 C4 123.1(2) . .
N1 C5 H5 118.4 . .
C4 C5 H5 118.4 . .
O1 C6 C7 104.87(16) . .
O1 C6 H6A 110.8 . .
C7 C6 H6A 110.8 . .
O1 C6 H6B 110.8 . .
C7 C6 H6B 110.8 . .
H6A C6 H6B 108.8 . .
C6 C7 C8 102.17(17) . .
C6 C7 H7A 111.3 . .
C8 C7 H7A 111.3 . .
C6 C7 H7B 111.3 . .
C8 C7 H7B 111.3 . .
H7A C7 H7B 109.2 . .
C9 C8 C7 103.69(17) . .
C9 C8 H8A 111.0 . .
C7 C8 H8A 111.0 . .
C9 C8 H8B 111.0 . .
C7 C8 H8B 111.0 . .
H8A C8 H8B 109.0 . .
O1 C9 C8 106.25(17) . .
O1 C9 H9A 110.5 . .
C8 C9 H9A 110.5 . .
O1 C9 H9B 110.5 . .
C8 C9 H9B 110.5 . .
H9A C9 H9B 108.7 . .
O2 C10 C11 105.82(14) . .
O2 C10 H10A 110.6 . .
C11 C10 H10A 110.6 . .
O2 C10 H10B 110.6 . .
C11 C10 H10B 110.6 . .
H10A C10 H10B 108.7 . .
C10 C11 C11 102.23(11) . 8
C10 C11 H11A 111.3 . .
C11 C11 H11A 111.3 8 .
C10 C11 H11B 111.3 . .
C11 C11 H11B 111.3 8 .
H11A C11 H11B 109.2 . .

loop_
_geom_bond_atom_site_label_1
_geom_bond_atom_site_label_2
_geom_bond_distance
_geom_bond_site_symmetry_2
Mg1 O1 2.0904(14) .
Mg1 C1 2.1312(18) 8
Mg1 N1 2.1461(18) .
Mg1 Cl1 2.3378(7) .
Mg1 O2 2.3444(13) .
Mg1 Mg1 3.3237(11) 8
O1 C6 1.448(2) .
O1 C9 1.456(3) .
O2 C10 1.4689(19) .
O2 C10 1.4689(19) 8
O2 Mg1 2.3444(13) 8
N1 C5 1.383(3) .
N1 C1 1.390(2) .
C1 C2 1.372(3) .
C1 Mg1 2.1312(18) 8
C2 C3 1.353(4) .
C2 H2 0.9500 .
C3 C4 1.373(4) .
C3 H3 0.9500 .
C4 C5 1.385(4) .
C4 H4 0.9500 .
C5 H5 0.9500 .
C6 C7 1.512(3) .
C6 H6A 0.9900 .
C6 H6B 0.9900 .
C7 C8 1.518(3) .
C7 H7A 0.9900 .
C7 H7B 0.9900 .
C8 C9 1.503(3) .
C8 H8A 0.9900 .
C8 H8B 0.9900 .
C9 H9A 0.9900 .
C9 H9B 0.9900 .
C10 C11 1.511(2) .
C10 H10A 0.9900 .
C10 H10B 0.9900 .
C11 C11 1.533(4) 8
C11 H11A 0.9900 .
C11 H11B 0.9900 .

loop_
_geom_torsion_atom_site_label_1
_geom_torsion_atom_site_label_2
_geom_torsion_atom_site_label_3
_geom_torsion_atom_site_label_4
_geom_torsion
_geom_torsion_site_symmetry_1
_geom_torsion_site_symmetry_4
C1 Mg1 O1 C6 58.90(14) 8 .
N1 Mg1 O1 C6 -55.71(14) . .
Cl1 Mg1 O1 C6 -179.32(12) . .
O2 Mg1 O1 C6 7.1(6) . .
Mg1 Mg1 O1 C6 0.64(16) 8 .
C1 Mg1 O1 C9 -97.21(16) 8 .
N1 Mg1 O1 C9 148.17(16) . .
Cl1 Mg1 O1 C9 24.56(16) . .
O2 Mg1 O1 C9 -149.1(5) . .
Mg1 Mg1 O1 C9 -155.47(15) 8 .
O1 Mg1 O2 C10 110.2(5) . .
C1 Mg1 O2 C10 57.98(10) 8 .
N1 Mg1 O2 C10 173.35(11) . .
Cl1 Mg1 O2 C10 -63.46(10) . .
Mg1 Mg1 O2 C10 117.15(10) 8 .
O1 Mg1 O2 C10 -123.8(5) . 8
C1 Mg1 O2 C10 -176.03(11) 8 8
N1 Mg1 O2 C10 -60.67(11) . 8
Cl1 Mg1 O2 C10 62.52(10) . 8
Mg1 Mg1 O2 C10 -116.87(10) 8 8
O1 Mg1 O2 Mg1 -7.0(5) . 8
C1 Mg1 O2 Mg1 -59.17(5) 8 8
N1 Mg1 O2 Mg1 56.20(5) . 8
Cl1 Mg1 O2 Mg1 179.39(3) . 8
O1 Mg1 N1 C5 -42.26(17) . .
C1 Mg1 N1 C5 -137.72(16) 8 .
Cl1 Mg1 N1 C5 56.45(18) . .
O2 Mg1 N1 C5 142.33(16) . .
Mg1 Mg1 N1 C5 -176.20(18) 8 .
O1 Mg1 N1 C1 138.30(13) . .
C1 Mg1 N1 C1 42.84(13) 8 .
Cl1 Mg1 N1 C1 -122.99(12) . .
O2 Mg1 N1 C1 -37.12(13) . .
Mg1 Mg1 N1 C1 4.36(11) 8 .
C5 N1 C1 C2 -1.6(3) . .
Mg1 N1 C1 C2 177.91(14) . .
C5 N1 C1 Mg1 173.84(14) . 8
Mg1 N1 C1 Mg1 -6.67(17) . 8
N1 C1 C2 C3 -1.2(3) . .
Mg1 C1 C2 C3 -176.17(16) 8 .
C1 C2 C3 C4 2.4(3) . .
C2 C3 C4 C5 -0.6(3) . .
C1 N1 C5 C4 3.3(3) . .
Mg1 N1 C5 C4 -176.10(17) . .
C3 C4 C5 N1 -2.3(3) . .
C9 O1 C6 C7 20.8(2) . .
Mg1 O1 C6 C7 -139.22(13) . .
O1 C6 C7 C8 -34.74(19) . .
C6 C7 C8 C9 35.6(2) . .
C6 O1 C9 C8 2.0(2) . .
Mg1 O1 C9 C8 160.07(14) . .
C7 C8 C9 O1 -23.8(2) . .
C10 O2 C10 C11 -12.54(9) 8 .
Mg1 O2 C10 C11 -141.38(12) 8 .
Mg1 O2 C10 C11 116.49(13) . .
O2 C10 C11 C11 32.0(2) . 8

loop_
_platon_squeeze_void_nr
_platon_squeeze_void_average_x
_platon_squeeze_void_average_y
_platon_squeeze_void_average_z
_platon_squeeze_void_volume
_platon_squeeze_void_count_electrons
_platon_squeeze_void_content
1 0.250 0.250 0.427 140 19 ' '
2 0.250 0.250 0.927 140 19 ' '
3 0.750 0.750 0.573 140 19 ' '
4 0.750 0.750 0.073 140 19 ' '
